data_2237773
loop_
_publ_author_name
'Ravichandran, K.'
'Manikannan, R.'
'Muthusubramanian, S.'
'Ramesh, P.'
'Ponnuswamy, M. N.'

_publ_section_title
;
 4-(2-Hydroxyphenyl)-3,5-dithiaheptanedioic acid
;
_journal_coeditor_code BT6906
_journal_issue 6
_journal_name_full 'Acta Crystallographica Section E'
_journal_page_first o893
_journal_paper_doi 10.1107/S1600536813012737
_journal_volume 69
_journal_year 2013
_chemical_formula_iupac 'C11 H12 O5 S2'
_chemical_formula_moiety 'C11 H12 O5 S2'
_chemical_formula_sum 'C11 H12 O5 S2'
_chemical_formula_weight 288.33
_chemical_name_common
;
({[(Carboxymethyl)sulfanyl](2-hydroxyphenyl)methyl}sulfanyl)acetic acid
;
_chemical_name_systematic
;
4-(2-Hydroxyphenyl)-3,5-dithiaheptanedioic acid
;
_space_group_IT_number 2
_symmetry_cell_setting triclinic
_symmetry_space_group_name_Hall '-P 1'
_symmetry_space_group_name_H-M 'P -1'
_atom_sites_solution_hydrogens geom
_atom_sites_solution_primary direct
_atom_sites_solution_secondary difmap
_audit_creation_method SHELXL-97
_cell_angle_alpha 101.094(2)
_cell_angle_beta 99.1290(10)
_cell_angle_gamma 102.390(2)
_cell_formula_units_Z 2
_cell_length_a 7.24650(10)
_cell_length_b 7.65330(10)
_cell_length_c 12.0141(2)
_cell_measurement_reflns_used 1918
_cell_measurement_temperature 293(2)
_cell_measurement_theta_max 24.97
_cell_measurement_theta_min 2.80
_cell_volume 624.568(18)
_computing_cell_refinement '<i>SAINT</i> (Bruker, 2008)'
_computing_data_collection '<i>APEX2</i> (Bruker, 2008)'
_computing_data_reduction '<i>SAINT</i> (Bruker, 2008)'
_computing_molecular_graphics '<i>ORTEP-3</i> for Windows (Farrugia, 2012)'
_computing_publication_material '<i>SHELXL97</i> (Sheldrick, 2008) and <i>PLATON</i> (Spek, 2009)'
_computing_structure_refinement '<i>SHELXL97</i> (Sheldrick, 2008)'
_computing_structure_solution '<i>SHELXS97</i> (Sheldrick, 2008)'
_diffrn_ambient_temperature 293(2)
_diffrn_measured_fraction_theta_full 0.991
_diffrn_measured_fraction_theta_max 0.991
_diffrn_measurement_device_type 'Bruker SMART APEXII CCD'
_diffrn_measurement_method '\w and \f scans'
_diffrn_radiation_monochromator graphite
_diffrn_radiation_source 'fine-focus sealed tube'
_diffrn_radiation_type MoK\a
_diffrn_radiation_wavelength 0.71073
_diffrn_reflns_av_R_equivalents 0.0077
_diffrn_reflns_av_sigmaI/netI 0.0136
_diffrn_reflns_limit_h_max 8
_diffrn_reflns_limit_h_min -1
_diffrn_reflns_limit_k_max 9
_diffrn_reflns_limit_k_min -9
_diffrn_reflns_limit_l_max 14
_diffrn_reflns_limit_l_min -14
_diffrn_reflns_number 2746
_diffrn_reflns_theta_full 24.97
_diffrn_reflns_theta_max 24.97
_diffrn_reflns_theta_min 2.80
_exptl_absorpt_coefficient_mu 0.436
_exptl_absorpt_correction_T_max 0.929
_exptl_absorpt_correction_T_min 0.916
_exptl_absorpt_correction_type multi-scan
_exptl_absorpt_process_details '(<i>SADABS</i>; Bruker, 2008)'
_exptl_crystal_colour white
_exptl_crystal_density_diffrn 1.533
_exptl_crystal_density_method 'not measured'
_exptl_crystal_description block
_exptl_crystal_F_000 300
_exptl_crystal_size_max 0.20
_exptl_crystal_size_mid 0.18
_exptl_crystal_size_min 0.17
_refine_diff_density_max 0.236
_refine_diff_density_min -0.206
_refine_ls_extinction_method none
_refine_ls_goodness_of_fit_ref 1.058
_refine_ls_hydrogen_treatment mixed
_refine_ls_matrix_type full
_refine_ls_number_parameters 175
_refine_ls_number_reflns 2180
_refine_ls_number_restraints 0
_refine_ls_restrained_S_all 1.058
_refine_ls_R_factor_all 0.0323
_refine_ls_R_factor_gt 0.0259
_refine_ls_shift/su_max 0.000
_refine_ls_shift/su_mean 0.000
_refine_ls_structure_factor_coef Fsqd
_refine_ls_weighting_details 'calc w=1/[\s^2^(Fo^2^)+(0.0361P)^2^+0.2534P] where P=(Fo^2^+2Fc^2^)/3'
_refine_ls_weighting_scheme calc
_refine_ls_wR_factor_gt 0.0685
_refine_ls_wR_factor_ref 0.0731
_reflns_number_gt 1918
_reflns_number_total 2180
_reflns_threshold_expression I>2\s(I)
_cod_data_source_file bt6906.cif
_cod_data_source_block I
_cod_original_cell_volume 624.568(16)
_cod_database_code 2237773
_cod_database_fobs_code 2237773

loop_
_symmetry_equiv_pos_as_xyz
'x, y, z'
'-x, -y, -z'

loop_
_atom_site_type_symbol
_atom_site_label
_atom_site_fract_x
_atom_site_fract_y
_atom_site_fract_z
_atom_site_U_iso_or_equiv
_atom_site_adp_type
_atom_site_calc_flag
_atom_site_refinement_flags
_atom_site_occupancy
_atom_site_symmetry_multiplicity
S S1 1.00303(6) 0.36671(6) 0.31104(4) 0.03515(13) Uani d . 1 1
S S2 0.67356(6) 0.52625(6) 0.35266(4) 0.03286(13) Uani d . 1 1
O O1 0.9831(2) 0.7027(2) 0.09620(11) 0.0426(3) Uani d . 1 1
H H1 1.038(4) 0.747(3) 0.057(2) 0.056(7) Uiso d . 1 1
O O2 0.3103(2) 0.5269(2) 0.07080(14) 0.0557(4) Uani d . 1 1
H H2A 0.241(4) 0.450(3) 0.016(2) 0.059(7) Uiso d . 1 1
O O3 0.4267(2) 0.29754(18) 0.11941(11) 0.0462(3) Uani d . 1 1
O O4 0.8498(3) 0.1453(2) 0.06126(12) 0.0639(5) Uani d . 1 1
O O5 0.6463(2) -0.08304(19) 0.10180(13) 0.0520(4) Uani d . 1 1
H H5A 0.628(4) -0.128(3) 0.035(2) 0.066(8) Uiso d . 1 1
C C1 1.0698(2) 0.7921(2) 0.20917(14) 0.0303(4) Uani d . 1 1
C C2 1.2097(3) 0.9569(2) 0.23501(17) 0.0395(4) Uani d . 1 1
H H2 1.2477 1.0076 0.1753 0.047 Uiso calc R 1 1
C C3 1.2930(3) 1.0461(3) 0.34859(18) 0.0443(5) Uani d . 1 1
H H3 1.3869 1.1569 0.3655 0.053 Uiso calc R 1 1
C C4 1.2370(3) 0.9711(3) 0.43746(17) 0.0476(5) Uani d . 1 1
H H4 1.2925 1.0313 0.5143 0.057 Uiso calc R 1 1
C C5 1.0979(3) 0.8059(3) 0.41159(16) 0.0411(4) Uani d . 1 1
H H5 1.0612 0.7557 0.4717 0.049 Uiso calc R 1 1
C C6 1.0119(2) 0.7133(2) 0.29760(14) 0.0281(3) Uani d . 1 1
C C7 0.8675(2) 0.5283(2) 0.27182(14) 0.0278(3) Uani d . 1 1
H H7 0.8109 0.4901 0.1885 0.033 Uiso calc R 1 1
C C8 0.5047(2) 0.5942(2) 0.25420(16) 0.0373(4) Uani d . 1 1
H H8A 0.4038 0.6229 0.2932 0.045 Uiso calc R 1 1
H H8B 0.5710 0.7063 0.2362 0.045 Uiso calc R 1 1
C C9 0.4115(2) 0.4540(2) 0.14220(16) 0.0354(4) Uani d . 1 1
C C10 0.8202(3) 0.1531(2) 0.25863(14) 0.0335(4) Uani d . 1 1
H H10A 0.8600 0.0627 0.2971 0.040 Uiso calc R 1 1
H H10B 0.7017 0.1714 0.2811 0.040 Uiso calc R 1 1
C C11 0.7775(3) 0.0751(2) 0.12984(15) 0.0357(4) Uani d . 1 1

loop_
_atom_site_aniso_label
_atom_site_aniso_U_11
_atom_site_aniso_U_22
_atom_site_aniso_U_33
_atom_site_aniso_U_12
_atom_site_aniso_U_13
_atom_site_aniso_U_23
S1 0.0314(2) 0.0288(2) 0.0430(3) 0.00619(17) 0.00384(18) 0.00810(18)
S2 0.0303(2) 0.0346(2) 0.0324(2) 0.00405(17) 0.00923(17) 0.00719(17)
O1 0.0395(7) 0.0544(8) 0.0304(7) 0.0001(6) 0.0077(6) 0.0144(6)
O2 0.0534(9) 0.0514(9) 0.0531(9) 0.0128(7) -0.0113(7) 0.0093(7)
O3 0.0524(8) 0.0349(7) 0.0429(7) 0.0075(6) 0.0017(6) 0.0002(6)
O4 0.0885(12) 0.0598(9) 0.0378(8) -0.0036(8) 0.0236(8) 0.0149(7)
O5 0.0655(10) 0.0373(8) 0.0396(8) -0.0047(7) 0.0083(7) -0.0009(6)
C1 0.0290(8) 0.0311(8) 0.0333(9) 0.0102(7) 0.0081(7) 0.0091(7)
C2 0.0379(10) 0.0351(9) 0.0494(11) 0.0060(8) 0.0153(8) 0.0174(8)
C3 0.0370(10) 0.0299(9) 0.0593(12) -0.0030(8) 0.0113(9) 0.0062(8)
C4 0.0450(11) 0.0421(11) 0.0408(10) -0.0055(9) 0.0040(9) -0.0027(8)
C5 0.0449(10) 0.0406(10) 0.0315(9) -0.0016(8) 0.0081(8) 0.0070(8)
C6 0.0253(8) 0.0258(8) 0.0324(8) 0.0047(6) 0.0067(6) 0.0065(6)
C7 0.0283(8) 0.0261(8) 0.0276(8) 0.0039(7) 0.0059(6) 0.0063(6)
C8 0.0313(9) 0.0318(9) 0.0459(10) 0.0087(7) 0.0050(8) 0.0038(8)
C9 0.0272(8) 0.0358(10) 0.0405(9) 0.0028(7) 0.0070(7) 0.0086(8)
C10 0.0400(10) 0.0255(8) 0.0346(9) 0.0043(7) 0.0115(7) 0.0079(7)
C11 0.0422(10) 0.0296(9) 0.0369(9) 0.0107(8) 0.0103(8) 0.0085(7)

loop_
_atom_type_symbol
_atom_type_description
_atom_type_scat_dispersion_real
_atom_type_scat_dispersion_imag
_atom_type_scat_source
C C 0.0033 0.0016 'International Tables Vol C Tables 4.2.6.8 and 6.1.1.4'
H H 0.0000 0.0000 'International Tables Vol C Tables 4.2.6.8 and 6.1.1.4'
O O 0.0106 0.0060 'International Tables Vol C Tables 4.2.6.8 and 6.1.1.4'
S S 0.1246 0.1234 'International Tables Vol C Tables 4.2.6.8 and 6.1.1.4'

loop_
_geom_angle_atom_site_label_1
_geom_angle_atom_site_label_2
_geom_angle_atom_site_label_3
_geom_angle
C10 S1 C7 100.79(8)
C8 S2 C7 99.46(8)
C1 O1 H1 108.6(19)
C9 O2 H2A 112.0(18)
C11 O5 H5A 110.7(19)
O1 C1 C2 121.08(15)
O1 C1 C6 118.31(15)
C2 C1 C6 120.61(16)
C3 C2 C1 120.38(17)
C3 C2 H2 119.8
C1 C2 H2 119.8
C2 C3 C4 119.95(17)
C2 C3 H3 120.0
C4 C3 H3 120.0
C3 C4 C5 119.65(18)
C3 C4 H4 120.2
C5 C4 H4 120.2
C4 C5 C6 121.41(17)
C4 C5 H5 119.3
C6 C5 H5 119.3
C5 C6 C1 117.99(15)
C5 C6 C7 120.20(15)
C1 C6 C7 121.74(14)
C6 C7 S1 106.43(11)
C6 C7 S2 113.81(11)
S1 C7 S2 109.04(8)
C6 C7 H7 109.2
S1 C7 H7 109.2
S2 C7 H7 109.2
C9 C8 S2 115.36(12)
C9 C8 H8A 108.4
S2 C8 H8A 108.4
C9 C8 H8B 108.4
S2 C8 H8B 108.4
H8A C8 H8B 107.5
O3 C9 O2 124.33(17)
O3 C9 C8 125.59(17)
O2 C9 C8 110.08(16)
C11 C10 S1 115.58(12)
C11 C10 H10A 108.4
S1 C10 H10A 108.4
C11 C10 H10B 108.4
S1 C10 H10B 108.4
H10A C10 H10B 107.4
O4 C11 O5 123.98(18)
O4 C11 C10 125.68(17)
O5 C11 C10 110.34(15)

loop_
_geom_bond_atom_site_label_1
_geom_bond_atom_site_label_2
_geom_bond_distance
S1 C10 1.7984(17)
S1 C7 1.8207(16)
S2 C8 1.7940(18)
S2 C7 1.8296(16)
O1 C1 1.376(2)
O1 H1 0.75(2)
O2 C9 1.321(2)
O2 H2A 0.81(3)
O3 C9 1.209(2)
O4 C11 1.195(2)
O5 C11 1.315(2)
O5 H5A 0.79(3)
C1 C2 1.384(2)
C1 C6 1.396(2)
C2 C3 1.377(3)
C2 H2 0.9300
C3 C4 1.382(3)
C3 H3 0.9300
C4 C5 1.383(3)
C4 H4 0.9300
C5 C6 1.390(2)
C5 H5 0.9300
C6 C7 1.513(2)
C7 H7 0.9800
C8 C9 1.504(2)
C8 H8A 0.9700
C8 H8B 0.9700
C10 C11 1.503(2)
C10 H10A 0.9700
C10 H10B 0.9700

loop_
_geom_hbond_atom_site_label_D
_geom_hbond_atom_site_label_H
_geom_hbond_atom_site_label_A
_geom_hbond_site_symmetry_A
_geom_hbond_distance_DH
_geom_hbond_distance_HA
_geom_hbond_distance_DA
_geom_hbond_angle_DHA
_geom_hbond_publ_flag
C7 H7 O1 1 0.98 2.39 2.846(2) 107.9 ?
C2 H2 O3 1_665 0.93 2.58 3.395(2) 146.1 y
O1 H1 O4 2_765 0.75(2) 1.97(2) 2.7143(19) 173(3) y
C8 H8B O5 1_565 0.97 2.53 3.429(2) 153.8 y
O2 H2A O1 2_665 0.81(3) 1.92(3) 2.706(2) 163(2) y
O5 H5A O3 2_655 0.79(3) 1.97(3) 2.7459(19) 165(3) y

loop_
_geom_torsion_atom_site_label_1
_geom_torsion_atom_site_label_2
_geom_torsion_atom_site_label_3
_geom_torsion_atom_site_label_4
_geom_torsion
O1 C1 C2 C3 178.98(17)
C6 C1 C2 C3 -0.4(3)
C1 C2 C3 C4 0.0(3)
C2 C3 C4 C5 0.3(3)
C3 C4 C5 C6 -0.3(3)
C4 C5 C6 C1 -0.1(3)
C4 C5 C6 C7 176.96(17)
O1 C1 C6 C5 -178.99(16)
C2 C1 C6 C5 0.4(2)
O1 C1 C6 C7 4.0(2)
C2 C1 C6 C7 -176.55(15)
C5 C6 C7 S1 -68.78(18)
C1 C6 C7 S1 108.13(15)
C5 C6 C7 S2 51.35(19)
C1 C6 C7 S2 -131.74(14)
C10 S1 C7 C6 -172.98(11)
C10 S1 C7 S2 63.85(9)
C8 S2 C7 C6 88.30(13)
C8 S2 C7 S1 -153.06(9)
C7 S2 C8 C9 69.48(14)
S2 C8 C9 O3 7.7(2)
S2 C8 C9 O2 -171.86(13)
C7 S1 C10 C11 77.55(14)
S1 C10 C11 O4 -2.3(3)
S1 C10 C11 O5 178.19(13)
